data_1568528
loop_
_publ_author_name
'Kulbir, ?'
'Das, Sandip'
'Devi, Tarali'
'Ghosh, Somnath'
'Chandra Sahoo, Subash'
'Kumar, Pankaj'

_publ_section_title
;
 Acid-induced nitrite reduction of nonheme iron(ii)-nitrite: mimicking
 biological Fe-NiR reactions.
;
_journal_issue 11
_journal_name_full 'Chemical science'
_journal_page_first 2935
_journal_page_last 2942
_journal_paper_doi 10.1039/d2sc06704h
_journal_volume 14
_journal_year 2023
_chemical_compound_source synthesized
_chemical_formula_moiety 'C12 H28 Fe N5 O, 2(C F3 O3 S), C2 H3 N'
_chemical_formula_sum 'C16 H31 F6 Fe N6 O7 S2'
_chemical_formula_weight 653.44
_space_group_crystal_system monoclinic
_space_group_IT_number 14
_space_group_name_Hall '-P 2ybc'
_space_group_name_H-M_alt 'P 1 21/c 1'
_atom_sites_solution_hydrogens geom
_audit_creation_method SHELXL-2018/3
_audit_update_record
;
2022-06-26 deposited with the CCDC.	2023-02-14 downloaded from the CCDC.
;
_cell_angle_alpha 90
_cell_angle_beta 104.111(5)
_cell_angle_gamma 90
_cell_formula_units_Z 4
_cell_length_a 11.791(2)
_cell_length_b 14.711(3)
_cell_length_c 15.692(3)
_cell_measurement_reflns_used 3212
_cell_measurement_temperature 293(2)
_cell_measurement_theta_max 24.782
_cell_measurement_theta_min 1.925
_cell_volume 2639.8(9)
_computing_structure_refinement 'SHELXL-2018/3 (Sheldrick, 2018)'
_computing_structure_solution 'SHELXT 2018/2 (Sheldrick, 2018)'
_diffrn_ambient_temperature 293(2)
_diffrn_measured_fraction_theta_full 0.997
_diffrn_measured_fraction_theta_max 0.990
_diffrn_measurement_device_type Mo
_diffrn_measurement_method Mo
_diffrn_radiation_probe x-ray
_diffrn_radiation_type MoK\a
_diffrn_radiation_wavelength 0.71073
_diffrn_reflns_av_R_equivalents 0.1344
_diffrn_reflns_av_unetI/netI 0.0702
_diffrn_reflns_Laue_measured_fraction_full 0.997
_diffrn_reflns_Laue_measured_fraction_max 0.990
_diffrn_reflns_limit_h_max 13
_diffrn_reflns_limit_h_min -13
_diffrn_reflns_limit_k_max 17
_diffrn_reflns_limit_k_min -17
_diffrn_reflns_limit_l_max 18
_diffrn_reflns_limit_l_min -18
_diffrn_reflns_number 46121
_diffrn_reflns_point_group_measured_fraction_full 0.997
_diffrn_reflns_point_group_measured_fraction_max 0.997
_diffrn_reflns_theta_full 24.782
_diffrn_reflns_theta_max 24.782
_diffrn_reflns_theta_min 1.925
_diffrn_source 'selaled tube x-ray'
_diffrn_source_type 'supernova Mo'
_exptl_absorpt_coefficient_mu 0.820
_exptl_crystal_colour purple
_exptl_crystal_density_diffrn 1.644
_exptl_crystal_density_meas 1.644
_exptl_crystal_density_method Mo
_exptl_crystal_description needle
_exptl_crystal_F_000 1348
_exptl_crystal_size_max 0.05
_exptl_crystal_size_mid 0.045
_exptl_crystal_size_min 0.03
_refine_diff_density_max 0.617
_refine_diff_density_min -0.504
_refine_diff_density_rms 0.129
_refine_ls_extinction_method none
_refine_ls_goodness_of_fit_ref 1.196
_refine_ls_hydrogen_treatment constr
_refine_ls_matrix_type full
_refine_ls_number_parameters 348
_refine_ls_number_reflns 4519
_refine_ls_number_restraints 0
_refine_ls_restrained_S_all 1.196
_refine_ls_R_factor_all 0.1150
_refine_ls_R_factor_gt 0.0756
_refine_ls_shift/su_max 0.000
_refine_ls_shift/su_mean 0.000
_refine_ls_structure_factor_coef Fsqd
_refine_ls_weighting_details 'w=1/[\s^2^(Fo^2^)+30.2483P] where P=(Fo^2^+2Fc^2^)/3'
_refine_ls_weighting_scheme calc
_refine_ls_wR_factor_gt 0.1800
_refine_ls_wR_factor_ref 0.2012
_reflns_Friedel_coverage 0.000
_reflns_number_gt 3212
_reflns_number_total 4519
_reflns_threshold_expression 'I > 2\s(I)'
_cod_data_source_file d2sc06704h2.cif
_cod_data_source_block Fe(NO)(12TMC)
_cod_depositor_comments 'Adding full bibliography for 1568527--1568528.cif.'
_cod_original_cell_volume 2639.7(9)
_cod_original_sg_symbol_H-M 'P 21/c'
_cod_database_code 1568528
_shelx_shelxl_version_number 2018/3
_shelx_space_group_comment
;
The symmetry employed for this shelxl refinement is uniquely defined
by the following loop, which should always be used as a source of
symmetry information in preference to the above space-group names.
They are only intended as comments.
;

loop_
_space_group_symop_operation_xyz
'x, y, z'
'-x, y+1/2, -z+1/2'
'-x, -y, -z'
'x, -y-1/2, z-1/2'

loop_
_atom_site_label
_atom_site_type_symbol
_atom_site_fract_x
_atom_site_fract_y
_atom_site_fract_z
_atom_site_U_iso_or_equiv
_atom_site_adp_type
_atom_site_occupancy
_atom_site_site_symmetry_order
_atom_site_calc_flag
_atom_site_refinement_flags_posn
_atom_site_refinement_flags_adp
_atom_site_refinement_flags_occupancy
_atom_site_disorder_assembly
_atom_site_disorder_group
Fe01 Fe 0.26657(9) 0.75265(8) 0.46734(7) 0.0203(3) Uani 1 1 d . . . . .
S1 S 0.44080(18) 0.54331(14) 0.73075(12) 0.0262(5) Uani 1 1 d . . . . .
S2 S 0.14274(17) 0.19228(14) 0.41161(13) 0.0242(4) Uani 1 1 d . . . . .
F1 F 0.2523(5) 0.4701(4) 0.7628(3) 0.0503(16) Uani 1 1 d . . . . .
F2 F 0.2384(4) 0.4979(4) 0.6275(3) 0.0436(13) Uani 1 1 d . . . . .
F3 F 0.3413(5) 0.3850(3) 0.6892(4) 0.0459(14) Uani 1 1 d . . . . .
F4 F 0.2598(4) 0.3430(3) 0.4125(3) 0.0386(12) Uani 1 1 d . . . . .
F5 F 0.1947(5) 0.3236(4) 0.5270(3) 0.0435(13) Uani 1 1 d . . . . .
F6 F 0.0772(4) 0.3630(4) 0.4050(4) 0.0441(13) Uani 1 1 d . . . . .
O1 O 0.1833(6) 0.7021(5) 0.6144(4) 0.0524(19) Uani 1 1 d . . . . .
O2 O 0.3942(5) 0.6308(4) 0.7486(4) 0.0340(14) Uani 1 1 d . . . . .
O3 O 0.4849(5) 0.5417(4) 0.6537(3) 0.0296(13) Uani 1 1 d . . . . .
O4 O 0.5126(5) 0.4993(5) 0.8063(4) 0.0429(16) Uani 1 1 d . . . . .
O5 O 0.2518(5) 0.1504(4) 0.4551(4) 0.0341(14) Uani 1 1 d . . . . .
O6 O 0.0452(5) 0.1704(4) 0.4474(4) 0.0422(16) Uani 1 1 d . . . . .
O7 O 0.1186(6) 0.1940(4) 0.3178(4) 0.0415(16) Uani 1 1 d . . . . .
N1 N 0.2237(5) 0.8843(5) 0.4635(4) 0.0243(15) Uani 1 1 d . . . . .
N2 N 0.1264(6) 0.7370(5) 0.3636(4) 0.0239(14) Uani 1 1 d . . . . .
N3 N 0.3348(5) 0.6468(4) 0.4143(4) 0.0218(14) Uani 1 1 d . . . . .
N4 N 0.4345(5) 0.7958(4) 0.5098(4) 0.0215(14) Uani 1 1 d . . . . .
N5 N 0.2231(6) 0.7147(4) 0.5561(4) 0.0240(15) Uani 1 1 d . . . . .
N6 N 0.1533(7) 0.0349(5) 0.7209(5) 0.0381(18) Uani 1 1 d . . . . .
C1 C 0.1151(7) 0.9000(5) 0.3933(5) 0.0242(17) Uani 1 1 d . . . . .
H1A H 0.115716 0.960783 0.369521 0.029 Uiso 1 1 calc R U . . .
H1B H 0.047108 0.894232 0.417413 0.029 Uiso 1 1 calc R U . . .
C2 C 0.1095(7) 0.8303(6) 0.3215(5) 0.0275(18) Uani 1 1 d . . . . .
H2A H 0.170347 0.842135 0.291034 0.033 Uiso 1 1 calc R U . . .
H2B H 0.034383 0.833517 0.279268 0.033 Uiso 1 1 calc R U . . .
C3 C 0.1546(7) 0.6697(6) 0.2997(5) 0.0235(17) Uani 1 1 d . . . . .
H3A H 0.122512 0.690309 0.239969 0.028 Uiso 1 1 calc R U . . .
H3B H 0.120361 0.611122 0.306902 0.028 Uiso 1 1 calc R U . . .
C4 C 0.2862(7) 0.6609(6) 0.3170(5) 0.0255(18) Uani 1 1 d . . . . .
H4A H 0.306285 0.609703 0.284548 0.031 Uiso 1 1 calc R U . . .
H4B H 0.319073 0.715544 0.297980 0.031 Uiso 1 1 calc R U . . .
C5 C 0.4642(7) 0.6560(5) 0.4372(5) 0.0240(17) Uani 1 1 d . . . . .
H5A H 0.495661 0.629466 0.391258 0.029 Uiso 1 1 calc R U . . .
H5B H 0.497398 0.623922 0.491610 0.029 Uiso 1 1 calc R U . . .
C6 C 0.4963(7) 0.7547(5) 0.4476(5) 0.0236(16) Uani 1 1 d . . . . .
H6A H 0.580134 0.761128 0.470051 0.028 Uiso 1 1 calc R U . . .
H6B H 0.473637 0.785113 0.391190 0.028 Uiso 1 1 calc R U . . .
C7 C 0.4370(7) 0.8977(5) 0.5019(5) 0.0221(16) Uani 1 1 d . . . . .
H7A H 0.443492 0.925425 0.558974 0.027 Uiso 1 1 calc R U . . .
H7B H 0.503903 0.916186 0.480398 0.027 Uiso 1 1 calc R U . . .
C8 C 0.3259(7) 0.9280(5) 0.4391(5) 0.0231(17) Uani 1 1 d . . . . .
H8A H 0.319037 0.993579 0.441279 0.028 Uiso 1 1 calc R U . . .
H8B H 0.327234 0.910886 0.379621 0.028 Uiso 1 1 calc R U . . .
C9 C 0.2073(7) 0.9264(6) 0.5474(5) 0.0270(18) Uani 1 1 d . . . . .
H9A H 0.192189 0.990234 0.538573 0.041 Uiso 1 1 calc R U . . .
H9B H 0.276920 0.917711 0.593412 0.041 Uiso 1 1 calc R U . . .
H9C H 0.142391 0.897912 0.563700 0.041 Uiso 1 1 calc R U . . .
C10 C 0.0184(7) 0.7066(6) 0.3892(5) 0.0305(19) Uani 1 1 d . . . . .
H10A H -0.042498 0.695342 0.337278 0.046 Uiso 1 1 calc R U . . .
H10B H -0.006297 0.753135 0.423590 0.046 Uiso 1 1 calc R U . . .
H10C H 0.034622 0.651774 0.423196 0.046 Uiso 1 1 calc R U . . .
C11 C 0.3047(8) 0.5548(6) 0.4389(5) 0.0300(19) Uani 1 1 d . . . . .
H11A H 0.336912 0.510415 0.406580 0.045 Uiso 1 1 calc R U . . .
H11B H 0.221160 0.548260 0.425463 0.045 Uiso 1 1 calc R U . . .
H11C H 0.336290 0.545677 0.500738 0.045 Uiso 1 1 calc R U . . .
C12 C 0.4928(7) 0.7702(6) 0.6023(5) 0.0264(18) Uani 1 1 d . . . . .
H12A H 0.571704 0.792474 0.616762 0.040 Uiso 1 1 calc R U . . .
H12B H 0.493294 0.705267 0.608074 0.040 Uiso 1 1 calc R U . . .
H12C H 0.450743 0.796547 0.641468 0.040 Uiso 1 1 calc R U . . .
C13 C 0.2090(8) 0.0941(6) 0.7103(5) 0.0301(19) Uani 1 1 d . . . . .
C14 C 0.2770(9) 0.1743(6) 0.6945(6) 0.042(2) Uani 1 1 d . . . . .
H14A H 0.355728 0.169653 0.729717 0.063 Uiso 1 1 calc R U . . .
H14B H 0.241547 0.228621 0.710099 0.063 Uiso 1 1 calc R U . . .
H14C H 0.277752 0.176768 0.633537 0.063 Uiso 1 1 calc R U . . .
C15 C 0.3129(8) 0.4712(6) 0.7021(5) 0.032(2) Uani 1 1 d . . . . .
C16 C 0.1695(7) 0.3123(6) 0.4403(5) 0.0296(19) Uani 1 1 d . . . . .

loop_
_atom_site_aniso_label
_atom_site_aniso_U_11
_atom_site_aniso_U_22
_atom_site_aniso_U_33
_atom_site_aniso_U_23
_atom_site_aniso_U_13
_atom_site_aniso_U_12
Fe01 0.0220(6) 0.0234(6) 0.0170(5) -0.0003(4) 0.0076(4) -0.0002(5)
S1 0.0317(11) 0.0294(11) 0.0188(9) 0.0010(8) 0.0084(8) -0.0031(9)
S2 0.0236(10) 0.0268(11) 0.0235(10) -0.0036(8) 0.0085(8) -0.0023(8)
F1 0.062(4) 0.061(4) 0.039(3) -0.020(3) 0.034(3) -0.029(3)
F2 0.035(3) 0.052(3) 0.040(3) -0.004(3) 0.001(2) -0.011(3)
F3 0.064(4) 0.029(3) 0.048(3) -0.004(2) 0.021(3) -0.008(3)
F4 0.038(3) 0.031(3) 0.050(3) 0.006(2) 0.019(2) -0.008(2)
F5 0.063(4) 0.037(3) 0.028(3) -0.013(2) 0.007(2) -0.008(3)
F6 0.031(3) 0.036(3) 0.062(4) 0.002(3) 0.005(3) 0.013(2)
O1 0.057(4) 0.070(5) 0.042(4) 0.024(4) 0.035(4) 0.020(4)
O2 0.044(4) 0.030(3) 0.034(3) -0.007(3) 0.021(3) -0.004(3)
O3 0.035(3) 0.031(3) 0.027(3) -0.001(2) 0.014(3) -0.003(3)
O4 0.040(4) 0.053(4) 0.030(3) 0.015(3) -0.003(3) -0.010(3)
O5 0.031(3) 0.029(3) 0.039(3) -0.001(3) 0.002(3) -0.001(3)
O6 0.040(4) 0.040(4) 0.055(4) -0.011(3) 0.028(3) -0.013(3)
O7 0.052(4) 0.046(4) 0.024(3) -0.007(3) 0.005(3) -0.001(3)
N1 0.021(3) 0.035(4) 0.018(3) 0.001(3) 0.008(3) 0.005(3)
N2 0.026(3) 0.028(4) 0.019(3) -0.001(3) 0.010(3) 0.002(3)
N3 0.025(3) 0.023(4) 0.017(3) -0.002(3) 0.005(3) 0.000(3)
N4 0.024(3) 0.022(3) 0.018(3) 0.003(3) 0.005(3) 0.000(3)
N5 0.023(3) 0.027(4) 0.022(3) -0.001(3) 0.006(3) 0.005(3)
N6 0.048(5) 0.032(4) 0.034(4) 0.001(3) 0.009(4) -0.001(4)
C1 0.024(4) 0.028(4) 0.022(4) 0.000(3) 0.007(3) 0.003(3)
C2 0.028(4) 0.033(5) 0.022(4) 0.001(3) 0.008(3) -0.001(4)
C3 0.024(4) 0.033(5) 0.015(4) -0.004(3) 0.007(3) 0.003(3)
C4 0.030(4) 0.028(4) 0.020(4) -0.003(3) 0.008(3) 0.004(3)
C5 0.024(4) 0.025(4) 0.024(4) -0.002(3) 0.005(3) 0.003(3)
C6 0.025(4) 0.026(4) 0.019(4) -0.002(3) 0.005(3) 0.000(4)
C7 0.025(4) 0.022(4) 0.021(4) 0.003(3) 0.008(3) 0.000(3)
C8 0.029(4) 0.024(4) 0.020(4) 0.000(3) 0.012(3) -0.003(3)
C9 0.031(5) 0.036(5) 0.016(4) -0.006(3) 0.009(3) -0.003(4)
C10 0.023(4) 0.042(5) 0.027(4) -0.005(4) 0.008(3) -0.009(4)
C11 0.037(5) 0.029(5) 0.023(4) 0.000(3) 0.006(4) -0.006(4)
C12 0.023(4) 0.033(5) 0.021(4) 0.003(3) 0.001(3) 0.004(3)
C13 0.035(5) 0.031(5) 0.023(4) 0.000(4) 0.006(4) 0.004(4)
C14 0.047(6) 0.039(6) 0.040(5) 0.011(4) 0.014(5) 0.011(5)
C15 0.046(5) 0.028(5) 0.025(4) -0.008(4) 0.018(4) -0.007(4)
C16 0.030(5) 0.025(5) 0.035(5) 0.001(4) 0.012(4) -0.001(4)

loop_
_atom_type_symbol
_atom_type_description
_atom_type_scat_dispersion_real
_atom_type_scat_dispersion_imag
_atom_type_scat_source
C C 0.0033 0.0016 'International Tables Vol C Tables 4.2.6.8 and 6.1.1.4'
H H 0.0000 0.0000 'International Tables Vol C Tables 4.2.6.8 and 6.1.1.4'
F F 0.0171 0.0103 'International Tables Vol C Tables 4.2.6.8 and 6.1.1.4'
Fe Fe 0.3463 0.8444 'International Tables Vol C Tables 4.2.6.8 and 6.1.1.4'
N N 0.0061 0.0033 'International Tables Vol C Tables 4.2.6.8 and 6.1.1.4'
O O 0.0106 0.0060 'International Tables Vol C Tables 4.2.6.8 and 6.1.1.4'
S S 0.1246 0.1234 'International Tables Vol C Tables 4.2.6.8 and 6.1.1.4'

loop_
_geom_angle_atom_site_label_1
_geom_angle_atom_site_label_2
_geom_angle_atom_site_label_3
_geom_angle
_geom_angle_site_symmetry_1
_geom_angle_site_symmetry_3
_geom_angle_publ_flag
N5 Fe01 N1 102.7(3) . . ?
N5 Fe01 N3 108.4(3) . . ?
N1 Fe01 N3 148.9(3) . . ?
N5 Fe01 N2 105.8(3) . . ?
N1 Fe01 N2 86.3(3) . . ?
N3 Fe01 N2 84.8(3) . . ?
N5 Fe01 N4 107.5(3) . . ?
N1 Fe01 N4 85.7(3) . . ?
N3 Fe01 N4 85.5(3) . . ?
N2 Fe01 N4 146.7(2) . . ?
O3 S1 O4 115.4(4) . . ?
O3 S1 O2 114.2(3) . . ?
O4 S1 O2 114.6(4) . . ?
O3 S1 C15 103.5(3) . . ?
O4 S1 C15 103.3(4) . . ?
O2 S1 C15 103.6(4) . . ?
O7 S2 O6 115.5(4) . . ?
O7 S2 O5 115.3(4) . . ?
O6 S2 O5 115.3(4) . . ?
O7 S2 C16 102.4(4) . . ?
O6 S2 C16 103.1(4) . . ?
O5 S2 C16 102.5(4) . . ?
C1 N1 C8 110.2(6) . . ?
C1 N1 C9 108.2(6) . . ?
C8 N1 C9 109.3(6) . . ?
C1 N1 Fe01 109.7(5) . . ?
C8 N1 Fe01 102.1(5) . . ?
C9 N1 Fe01 117.1(5) . . ?
C10 N2 C3 108.9(6) . . ?
C10 N2 C2 111.0(6) . . ?
C3 N2 C2 109.5(6) . . ?
C10 N2 Fe01 113.5(5) . . ?
C3 N2 Fe01 109.9(4) . . ?
C2 N2 Fe01 103.9(5) . . ?
C11 N3 C5 108.6(6) . . ?
C11 N3 C4 109.6(6) . . ?
C5 N3 C4 110.3(6) . . ?
C11 N3 Fe01 116.9(5) . . ?
C5 N3 Fe01 108.6(4) . . ?
C4 N3 Fe01 102.7(4) . . ?
C6 N4 C12 110.7(6) . . ?
C6 N4 C7 109.3(6) . . ?
C12 N4 C7 108.5(6) . . ?
C6 N4 Fe01 104.6(4) . . ?
C12 N4 Fe01 114.8(5) . . ?
C7 N4 Fe01 108.7(5) . . ?
O1 N5 Fe01 168.6(6) . . ?
N1 C1 C2 108.6(6) . . ?
C1 C2 N2 108.2(6) . . ?
N2 C3 C4 108.7(6) . . ?
N3 C4 C3 108.2(6) . . ?
N3 C5 C6 109.3(6) . . ?
N4 C6 C5 108.4(6) . . ?
C8 C7 N4 108.6(6) . . ?
N1 C8 C7 109.4(6) . . ?
N6 C13 C14 177.2(10) . . ?
F1 C15 F2 106.1(7) . . ?
F1 C15 F3 107.1(7) . . ?
F2 C15 F3 106.3(6) . . ?
F1 C15 S1 113.1(6) . . ?
F2 C15 S1 112.1(6) . . ?
F3 C15 S1 111.7(6) . . ?
F6 C16 F4 108.4(7) . . ?
F6 C16 F5 108.2(7) . . ?
F4 C16 F5 107.3(7) . . ?
F6 C16 S2 111.5(6) . . ?
F4 C16 S2 110.6(6) . . ?
F5 C16 S2 110.8(6) . . ?

loop_
_geom_bond_atom_site_label_1
_geom_bond_atom_site_label_2
_geom_bond_distance
_geom_bond_site_symmetry_2
_geom_bond_publ_flag
Fe01 N5 1.692(6) . ?
Fe01 N1 1.999(7) . ?
Fe01 N3 2.023(6) . ?
Fe01 N2 2.031(6) . ?
Fe01 N4 2.031(6) . ?
S1 O3 1.428(6) . ?
S1 O4 1.432(6) . ?
S1 O2 1.453(6) . ?
S1 C15 1.808(9) . ?
S2 O7 1.430(6) . ?
S2 O6 1.435(6) . ?
S2 O5 1.440(6) . ?
S2 C16 1.830(9) . ?
F1 C15 1.324(9) . ?
F2 C15 1.340(10) . ?
F3 C15 1.340(10) . ?
F4 C16 1.325(9) . ?
F5 C16 1.332(9) . ?
F6 C16 1.323(10) . ?
O1 N5 1.141(8) . ?
N1 C1 1.490(10) . ?
N1 C8 1.495(10) . ?
N1 C9 1.509(9) . ?
N2 C10 1.494(10) . ?
N2 C3 1.502(9) . ?
N2 C2 1.515(10) . ?
N3 C11 1.476(10) . ?
N3 C5 1.486(10) . ?
N3 C4 1.509(9) . ?
N4 C6 1.482(9) . ?
N4 C12 1.495(9) . ?
N4 C7 1.504(10) . ?
N6 C13 1.127(11) . ?
C1 C2 1.512(11) . ?
C3 C4 1.514(11) . ?
C5 C6 1.498(11) . ?
C7 C8 1.502(11) . ?
C13 C14 1.481(13) . ?
